data_2224241
loop_
_publ_author_name
'Banenzou\'e, Charles'
'Ponou, Sim\'eon'
'Lambi, John Ngolui'

_publ_section_title
;
 Non-isovalent substitution in a Zintl phase with the TiNiSi type
 structure, CaMg~1{--~<i>x</i>}Ag~<i>x~</i>Ge [<i>x</i> = 0.13(3)]
;
_journal_coeditor_code HB5206
_journal_issue 12
_journal_name_full 'Acta Crystallographica Section E'
_journal_page_first i90
_journal_paper_doi 10.1107/S1600536809048454
_journal_volume 65
_journal_year 2009
_chemical_formula_iupac 'Ca Mg0.87 Ag0.13 Ge'
_chemical_formula_moiety 'Ag0.13 Ge Mg0.87, Ca'
_chemical_formula_structural 'Ca (Mg0.87 Ag0.13) Ge'
_chemical_formula_sum 'Ag0.13 Ca Ge Mg0.87'
_chemical_formula_weight 147.84
_chemical_name_systematic
;
calcium magnesium silver germanide
;
_space_group_IT_number 62
_symmetry_cell_setting orthorhombic
_symmetry_space_group_name_Hall '-P 2ac 2n'
_symmetry_space_group_name_H-M 'P n m a'
_cell_angle_alpha 90.00
_cell_angle_beta 90.00
_cell_angle_gamma 90.00
_cell_formula_units_Z 4
_cell_length_a 7.5128(2)
_cell_length_b 4.45730(10)
_cell_length_c 8.3911(2)
_cell_measurement_reflns_used 2462
_cell_measurement_temperature 293(2)
_cell_measurement_theta_max 32.12
_cell_measurement_theta_min 4.86
_cell_volume 280.991(12)
_computing_cell_refinement
;
CrysAlis RED (Oxford Diffraction, 2007)
;
_computing_data_collection
;
CrysAlis CCD (Oxford Diffraction, 2007)
;
_computing_data_reduction
;
CrysAlis RED (Oxford Diffraction, 2007)
;
_computing_molecular_graphics
;
<i>DIAMOND</i> (Brandenburg, 1999)
;
_computing_publication_material 'SHELXTL (Sheldrick, 2008)'
_computing_structure_refinement 'SHELXL97 (Sheldrick, 2008)'
_computing_structure_solution 'SHELXS97 (Sheldrick, 2008)'
_diffrn_ambient_temperature 293(2)
_diffrn_detector_area_resol_mean 16.5467
_diffrn_measured_fraction_theta_full 0.943
_diffrn_measured_fraction_theta_max 0.943
_diffrn_measurement_device_type 'Oxford Xcalibur3'
_diffrn_measurement_method \w
_diffrn_radiation_monochromator graphite
_diffrn_radiation_source 'Enhance (Mo) X-ray Source'
_diffrn_radiation_type MoK\a
_diffrn_radiation_wavelength 0.71073
_diffrn_reflns_av_R_equivalents 0.0257
_diffrn_reflns_av_sigmaI/netI 0.0204
_diffrn_reflns_limit_h_max 10
_diffrn_reflns_limit_h_min -8
_diffrn_reflns_limit_k_max 6
_diffrn_reflns_limit_k_min -5
_diffrn_reflns_limit_l_max 12
_diffrn_reflns_limit_l_min -12
_diffrn_reflns_number 2462
_diffrn_reflns_reduction_process
;
(CrysAlis CCD; Oxford Diffraction, 2007)
;
_diffrn_reflns_theta_full 30.29
_diffrn_reflns_theta_max 32.0586
_diffrn_reflns_theta_min 4.5622
_diffrn_standards_number 0
_exptl_absorpt_coefficient_mu 13.434
_exptl_absorpt_correction_T_max 0.584
_exptl_absorpt_correction_T_min 0.396
_exptl_absorpt_correction_type multi-scan
_exptl_absorpt_process_details '(CrysAlis RED; Oxford Diffraction, 2007)'
_exptl_crystal_colour grey
_exptl_crystal_density_diffrn 3.495
_exptl_crystal_density_method 'not measured'
_exptl_crystal_description 'irregular block'
_exptl_crystal_F_000 273.5
_exptl_crystal_size_max 0.10
_exptl_crystal_size_mid 0.06
_exptl_crystal_size_min 0.04
_refine_diff_density_max 0.894
_refine_diff_density_min -0.442
_refine_ls_extinction_coef 0.084(3)
_refine_ls_extinction_expression Fc^*^=kFc[1+0.001xFc^2^\l^3^/sin(2\q)]^-1/4^
_refine_ls_extinction_method 'SHELXL97 (Sheldrick, 2008)'
_refine_ls_goodness_of_fit_ref 1.100
_refine_ls_matrix_type full
_refine_ls_number_parameters 21
_refine_ls_number_reflns 516
_refine_ls_number_restraints 0
_refine_ls_restrained_S_all 1.100
_refine_ls_R_factor_all 0.0219
_refine_ls_R_factor_gt 0.0190
_refine_ls_shift/su_max 0.000
_refine_ls_shift/su_mean 0.000
_refine_ls_structure_factor_coef Fsqd
_refine_ls_weighting_details 'calc w=1/[\s^2^(Fo^2^)+(0.0233P)^2^] where P=(Fo^2^+2Fc^2^)/3'
_refine_ls_weighting_scheme calc
_refine_ls_wR_factor_gt 0.0408
_refine_ls_wR_factor_ref 0.0413
_reflns_number_gt 481
_reflns_number_total 516
_reflns_threshold_expression I>2\s(I)
_cod_data_source_file hb5206.cif
_cod_data_source_block I
_cod_database_code 2224241
_cod_database_fobs_code 2224241

loop_
_symmetry_equiv_pos_as_xyz
'x, y, z'
'-x+1/2, -y, z+1/2'
'-x, y+1/2, -z'
'x+1/2, -y+1/2, -z+1/2'
'-x, -y, -z'
'x-1/2, y, -z-1/2'
'x, -y-1/2, z'
'-x-1/2, y-1/2, z-1/2'

loop_
_atom_site_type_symbol
_atom_site_label
_atom_site_fract_x
_atom_site_fract_y
_atom_site_fract_z
_atom_site_U_iso_or_equiv
_atom_site_adp_type
_atom_site_calc_flag
_atom_site_refinement_flags
_atom_site_occupancy
_atom_site_disorder_assembly
_atom_site_disorder_group
Ge Ge1 0.76875(4) 0.2500 0.38457(3) 0.00994(12) Uani d S 1 . .
Ag Ag1 0.14396(8) 0.2500 0.43738(7) 0.0140(2) Uani d SP 0.1309(15) . .
Mg Mg1 0.14396(8) 0.2500 0.43738(7) 0.0140(2) Uani d SP 0.8691(15) . .
Ca Ca1 0.51982(7) 0.2500 0.68206(7) 0.01280(14) Uani d S 1 . .

loop_
_atom_site_aniso_label
_atom_site_aniso_U_11
_atom_site_aniso_U_22
_atom_site_aniso_U_33
_atom_site_aniso_U_12
_atom_site_aniso_U_13
_atom_site_aniso_U_23
Ge1 0.00976(16) 0.00827(16) 0.01178(17) 0.000 -0.00007(9) 0.000
Ag1 0.0172(4) 0.0124(3) 0.0124(3) 0.000 -0.0020(2) 0.000
Mg1 0.0172(4) 0.0124(3) 0.0124(3) 0.000 -0.0020(2) 0.000
Ca1 0.0119(3) 0.0134(3) 0.0131(3) 0.000 -0.00085(18) 0.000

loop_
_atom_type_symbol
_atom_type_description
_atom_type_scat_dispersion_real
_atom_type_scat_dispersion_imag
_atom_type_scat_source
Ca Ca 0.2262 0.3064 'International Tables Vol C Tables 4.2.6.8 and 6.1.1.4'
Ge Ge 0.1547 1.8001 'International Tables Vol C Tables 4.2.6.8 and 6.1.1.4'
Ag Ag -0.8971 1.1015 'International Tables Vol C Tables 4.2.6.8 and 6.1.1.4'
Mg Mg 0.0486 0.0363 'International Tables Vol C Tables 4.2.6.8 and 6.1.1.4'

loop_
_geom_angle_atom_site_label_1
_geom_angle_atom_site_label_2
_geom_angle_atom_site_label_3
_geom_angle_site_symmetry_1
_geom_angle_site_symmetry_3
_geom_angle
_geom_angle_publ_flag
Mg1 Ge1 Ag1 5_666 5_666 0.00(2) ?
Mg1 Ge1 Mg1 5_666 5_656 107.58(2) ?
Ag1 Ge1 Mg1 5_666 5_656 107.58(2) ?
Mg1 Ge1 Ag1 5_666 5_656 107.58(2) ?
Ag1 Ge1 Ag1 5_666 5_656 107.58(2) ?
Mg1 Ge1 Ag1 5_656 5_656 0.0 ?
Mg1 Ge1 Ag1 5_666 1_655 71.425(16) ?
Ag1 Ge1 Ag1 5_666 1_655 71.425(16) ?
Mg1 Ge1 Ag1 5_656 1_655 71.425(16) ?
Ag1 Ge1 Ag1 5_656 1_655 71.425(16) ?
Mg1 Ge1 Mg1 5_666 1_655 71.425(16) ?
Ag1 Ge1 Mg1 5_666 1_655 71.425(16) ?
Mg1 Ge1 Mg1 5_656 1_655 71.425(16) ?
Ag1 Ge1 Mg1 5_656 1_655 71.425(16) ?
Ag1 Ge1 Mg1 1_655 1_655 0.00(2) ?
Mg1 Ge1 Mg1 5_666 6_656 126.076(12) ?
Ag1 Ge1 Mg1 5_666 6_656 126.076(12) ?
Mg1 Ge1 Mg1 5_656 6_656 126.075(12) ?
Ag1 Ge1 Mg1 5_656 6_656 126.075(12) ?
Ag1 Ge1 Mg1 1_655 6_656 118.073(19) ?
Mg1 Ge1 Mg1 1_655 6_656 118.073(19) ?
Mg1 Ge1 Ag1 5_666 6_656 126.076(12) ?
Ag1 Ge1 Ag1 5_666 6_656 126.076(12) ?
Mg1 Ge1 Ag1 5_656 6_656 126.075(12) ?
Ag1 Ge1 Ag1 5_656 6_656 126.075(12) ?
Ag1 Ge1 Ag1 1_655 6_656 118.073(19) ?
Mg1 Ge1 Ag1 1_655 6_656 118.073(19) ?
Mg1 Ge1 Ag1 6_656 6_656 0.00(2) ?
Mg1 Ge1 Ca1 5_666 . 73.110(14) ?
Ag1 Ge1 Ca1 5_666 . 73.110(14) ?
Mg1 Ge1 Ca1 5_656 . 73.110(14) ?
Ag1 Ge1 Ca1 5_656 . 73.110(14) ?
Ag1 Ge1 Ca1 1_655 . 117.905(19) ?
Mg1 Ge1 Ca1 1_655 . 117.905(19) ?
Mg1 Ge1 Ca1 6_656 . 124.022(18) ?
Ag1 Ge1 Ca1 6_656 . 124.022(18) ?
Mg1 Ge1 Ca1 5_666 5_656 145.884(18) ?
Ag1 Ge1 Ca1 5_666 5_656 145.884(18) ?
Mg1 Ge1 Ca1 5_656 5_656 71.906(14) ?
Ag1 Ge1 Ca1 5_656 5_656 71.906(14) ?
Ag1 Ge1 Ca1 1_655 5_656 134.864(8) ?
Mg1 Ge1 Ca1 1_655 5_656 134.864(8) ?
Mg1 Ge1 Ca1 6_656 5_656 66.910(14) ?
Ag1 Ge1 Ca1 6_656 5_656 66.910(14) ?
Ca1 Ge1 Ca1 . 5_656 74.345(14) ?
Mg1 Ge1 Ca1 5_666 5_666 71.906(14) ?
Ag1 Ge1 Ca1 5_666 5_666 71.906(14) ?
Mg1 Ge1 Ca1 5_656 5_666 145.884(18) ?
Ag1 Ge1 Ca1 5_656 5_666 145.884(18) ?
Ag1 Ge1 Ca1 1_655 5_666 134.864(8) ?
Mg1 Ge1 Ca1 1_655 5_666 134.864(8) ?
Mg1 Ge1 Ca1 6_656 5_666 66.910(14) ?
Ag1 Ge1 Ca1 6_656 5_666 66.910(14) ?
Ca1 Ge1 Ca1 . 5_666 74.345(14) ?
Ca1 Ge1 Ca1 5_656 5_666 89.738(15) ?
Mg1 Ge1 Ca1 5_666 2_654 136.591(17) ?
Ag1 Ge1 Ca1 5_666 2_654 136.591(17) ?
Mg1 Ge1 Ca1 5_656 2_654 67.048(15) ?
Ag1 Ge1 Ca1 5_656 2_654 67.048(15) ?
Ag1 Ge1 Ca1 1_655 2_654 66.097(13) ?
Mg1 Ge1 Ca1 1_655 2_654 66.097(13) ?
Mg1 Ge1 Ca1 6_656 2_654 70.325(14) ?
Ag1 Ge1 Ca1 6_656 2_654 70.325(14) ?
Ca1 Ge1 Ca1 . 2_654 135.874(8) ?
Ca1 Ge1 Ca1 5_656 2_654 75.935(6) ?
Ca1 Ge1 Ca1 5_666 2_654 137.148(11) ?
Ge1 Ag1 Ge1 5_666 5_656 107.58(2) ?
Ge1 Ag1 Ge1 5_666 1_455 108.575(16) ?
Ge1 Ag1 Ge1 5_656 1_455 108.575(16) ?
Ge1 Ag1 Ge1 5_666 6_556 115.669(14) ?
Ge1 Ag1 Ge1 5_656 6_556 115.669(14) ?
Ge1 Ag1 Ge1 1_455 6_556 100.20(2) ?
Ge1 Ag1 Mg1 5_666 5_556 122.12(3) ?
Ge1 Ag1 Mg1 5_656 5_556 55.586(12) ?
Ge1 Ag1 Mg1 1_455 5_556 52.990(18) ?
Ge1 Ag1 Mg1 6_556 5_556 121.27(2) ?
Ge1 Ag1 Ag1 5_666 5_556 122.12(3) ?
Ge1 Ag1 Ag1 5_656 5_556 55.586(12) ?
Ge1 Ag1 Ag1 1_455 5_556 52.990(18) ?
Ge1 Ag1 Ag1 6_556 5_556 121.27(2) ?
Mg1 Ag1 Ag1 5_556 5_556 0.000(16) ?
Ge1 Ag1 Mg1 5_666 5_566 55.586(12) ?
Ge1 Ag1 Mg1 5_656 5_566 122.12(3) ?
Ge1 Ag1 Mg1 1_455 5_566 52.990(18) ?
Ge1 Ag1 Mg1 6_556 5_566 121.27(2) ?
Mg1 Ag1 Mg1 5_556 5_566 85.64(3) ?
Ag1 Ag1 Mg1 5_556 5_566 85.64(3) ?
Ge1 Ag1 Ag1 5_666 5_566 55.586(12) ?
Ge1 Ag1 Ag1 5_656 5_566 122.12(3) ?
Ge1 Ag1 Ag1 1_455 5_566 52.990(18) ?
Ge1 Ag1 Ag1 6_556 5_566 121.27(2) ?
Mg1 Ag1 Ag1 5_556 5_566 85.64(3) ?
Ag1 Ag1 Ag1 5_556 5_566 85.64(3) ?
Mg1 Ag1 Ag1 5_566 5_566 0.000(16) ?
Ge1 Ag1 Ca1 5_666 6_557 63.086(14) ?
Ge1 Ag1 Ca1 5_656 6_557 63.086(14) ?
Ge1 Ag1 Ca1 1_455 6_557 82.653(19) ?
Ge1 Ag1 Ca1 6_556 6_557 177.14(3) ?
Mg1 Ag1 Ca1 5_556 6_557 60.49(2) ?
Ag1 Ag1 Ca1 5_556 6_557 60.49(2) ?
Mg1 Ag1 Ca1 5_566 6_557 60.49(2) ?
Ag1 Ag1 Ca1 5_566 6_557 60.49(2) ?
Ge1 Ag1 Ca1 5_666 2_554 167.565(19) ?
Ge1 Ag1 Ca1 5_656 2_554 84.010(9) ?
Ge1 Ag1 Ca1 1_455 2_554 62.269(13) ?
Ge1 Ag1 Ca1 6_556 2_554 60.851(14) ?
Mg1 Ag1 Ca1 5_556 2_554 60.470(16) ?
Ag1 Ag1 Ca1 5_556 2_554 60.470(16) ?
Mg1 Ag1 Ca1 5_566 2_554 114.69(3) ?
Ag1 Ag1 Ca1 5_566 2_554 114.69(3) ?
Ca1 Ag1 Ca1 6_557 2_554 120.958(16) ?
Ge1 Ag1 Ca1 5_666 2_564 84.010(9) ?
Ge1 Ag1 Ca1 5_656 2_564 167.565(19) ?
Ge1 Ag1 Ca1 1_455 2_564 62.269(13) ?
Ge1 Ag1 Ca1 6_556 2_564 60.851(14) ?
Mg1 Ag1 Ca1 5_556 2_564 114.69(3) ?
Ag1 Ag1 Ca1 5_556 2_564 114.69(3) ?
Mg1 Ag1 Ca1 5_566 2_564 60.470(16) ?
Ag1 Ag1 Ca1 5_566 2_564 60.470(16) ?
Ca1 Ag1 Ca1 6_557 2_564 120.958(16) ?
Ca1 Ag1 Ca1 2_554 2_564 84.104(19) ?
Ge1 Ag1 Ca1 5_666 . 59.328(12) ?
Ge1 Ag1 Ca1 5_656 . 59.328(12) ?
Ge1 Ag1 Ca1 1_455 . 152.91(2) ?
Ge1 Ag1 Ca1 6_556 . 106.88(2) ?
Mg1 Ag1 Ca1 5_556 . 110.19(2) ?
Ag1 Ag1 Ca1 5_556 . 110.19(2) ?
Mg1 Ag1 Ca1 5_566 . 110.19(2) ?
Ag1 Ag1 Ca1 5_566 . 110.19(2) ?
Ca1 Ag1 Ca1 6_557 . 70.261(14) ?
Ca1 Ag1 Ca1 2_554 . 132.669(11) ?
Ca1 Ag1 Ca1 2_564 . 132.669(11) ?
Ge1 Ca1 Ge1 . 5_656 105.655(14) ?
Ge1 Ca1 Ge1 . 5_666 105.655(14) ?
Ge1 Ca1 Ge1 5_656 5_666 89.738(15) ?
Ge1 Ca1 Ge1 . 2_665 97.268(13) ?
Ge1 Ca1 Ge1 5_656 2_665 156.90(2) ?
Ge1 Ca1 Ge1 5_666 2_665 86.771(6) ?
Ge1 Ca1 Ge1 . 2_655 97.268(13) ?
Ge1 Ca1 Ge1 5_656 2_655 86.771(6) ?
Ge1 Ca1 Ge1 5_666 2_655 156.90(2) ?
Ge1 Ca1 Ge1 2_665 2_655 87.548(14) ?
Ge1 Ca1 Mg1 . 6_657 126.88(2) ?
Ge1 Ca1 Mg1 5_656 6_657 111.240(16) ?
Ge1 Ca1 Mg1 5_666 6_657 111.240(16) ?
Ge1 Ca1 Mg1 2_665 6_657 49.866(10) ?
Ge1 Ca1 Mg1 2_655 6_657 49.866(10) ?
Ge1 Ca1 Ag1 . 6_657 126.88(2) ?
Ge1 Ca1 Ag1 5_656 6_657 111.240(16) ?
Ge1 Ca1 Ag1 5_666 6_657 111.240(16) ?
Ge1 Ca1 Ag1 2_665 6_657 49.866(10) ?
Ge1 Ca1 Ag1 2_655 6_657 49.866(10) ?
Mg1 Ca1 Ag1 6_657 6_657 0.000(6) ?
Ge1 Ca1 Mg1 . 2_565 137.481(10) ?
Ge1 Ca1 Mg1 5_656 2_565 109.433(18) ?
Ge1 Ca1 Mg1 5_666 2_565 52.239(12) ?
Ge1 Ca1 Mg1 2_665 2_565 51.633(12) ?
Ge1 Ca1 Mg1 2_655 2_565 107.823(18) ?
Mg1 Ca1 Mg1 6_657 2_565 59.042(16) ?
Ag1 Ca1 Mg1 6_657 2_565 59.042(16) ?
Ge1 Ca1 Ag1 . 2_565 137.481(10) ?
Ge1 Ca1 Ag1 5_656 2_565 109.433(18) ?
Ge1 Ca1 Ag1 5_666 2_565 52.239(12) ?
Ge1 Ca1 Ag1 2_665 2_565 51.633(12) ?
Ge1 Ca1 Ag1 2_655 2_565 107.823(18) ?
Mg1 Ca1 Ag1 6_657 2_565 59.042(16) ?
Ag1 Ca1 Ag1 6_657 2_565 59.042(16) ?
Mg1 Ca1 Ag1 2_565 2_565 0.00(3) ?
Ge1 Ca1 Mg1 . 2 137.481(10) ?
Ge1 Ca1 Mg1 5_656 2 52.239(12) ?
Ge1 Ca1 Mg1 5_666 2 109.433(18) ?
Ge1 Ca1 Mg1 2_665 2 107.823(18) ?
Ge1 Ca1 Mg1 2_655 2 51.633(12) ?
Mg1 Ca1 Mg1 6_657 2 59.042(16) ?
Ag1 Ca1 Mg1 6_657 2 59.042(16) ?
Mg1 Ca1 Mg1 2_565 2 84.104(19) ?
Ag1 Ca1 Mg1 2_565 2 84.104(19) ?
Ge1 Ca1 Ag1 . 2 137.481(10) ?
Ge1 Ca1 Ag1 5_656 2 52.239(12) ?
Ge1 Ca1 Ag1 5_666 2 109.433(18) ?
Ge1 Ca1 Ag1 2_665 2 107.823(18) ?
Ge1 Ca1 Ag1 2_655 2 51.633(12) ?
Mg1 Ca1 Ag1 6_657 2 59.042(16) ?
Ag1 Ca1 Ag1 6_657 2 59.042(16) ?
Mg1 Ca1 Ag1 2_565 2 84.104(19) ?
Ag1 Ca1 Ag1 2_565 2 84.104(19) ?
Mg1 Ca1 Ag1 2 2 0.00(2) ?

loop_
_geom_bond_atom_site_label_1
_geom_bond_atom_site_label_2
_geom_bond_site_symmetry_2
_geom_bond_distance
_geom_bond_publ_flag
Ge1 Mg1 5_666 2.7621(4) ?
Ge1 Ag1 5_666 2.7621(4) ?
Ge1 Mg1 5_656 2.7621(4) ?
Ge1 Ag1 5_656 2.7621(4) ?
Ge1 Ag1 1_655 2.8535(7) ?
Ge1 Mg1 1_655 2.8535(7) ?
Ge1 Mg1 6_656 2.8596(7) ?
Ge1 Ag1 6_656 2.8596(7) ?
Ge1 Ca1 . 3.1191(6) ?
Ge1 Ca1 5_656 3.1590(4) ?
Ge1 Ca1 5_666 3.1590(4) ?
Ge1 Ca1 2_654 3.2214(4) ?
Ag1 Ge1 5_666 2.7621(4) ?
Ag1 Ge1 5_656 2.7621(4) ?
Ag1 Ge1 1_455 2.8535(7) ?
Ag1 Ge1 6_556 2.8596(7) ?
Ag1 Mg1 5_556 3.2788(9) ?
Ag1 Ag1 5_556 3.2788(9) ?
Ag1 Mg1 5_566 3.2788(9) ?
Ag1 Ag1 5_566 3.2788(9) ?
Ag1 Ca1 6_557 3.3267(8) ?
Ag1 Ca1 2_554 3.3273(6) ?
Ag1 Ca1 2_564 3.3273(6) ?
Ag1 Ca1 . 3.4912(8) ?
Ca1 Ge1 5_656 3.1590(4) ?
Ca1 Ge1 5_666 3.1590(4) ?
Ca1 Ge1 2_665 3.2214(4) ?
Ca1 Ge1 2_655 3.2214(4) ?
Ca1 Mg1 6_657 3.3267(8) ?
Ca1 Ag1 6_657 3.3267(8) ?
Ca1 Mg1 2_565 3.3273(6) ?
Ca1 Ag1 2_565 3.3273(6) ?
Ca1 Mg1 2 3.3273(6) ?
Ca1 Ag1 2 3.3273(6) ?
